data_3000464
loop_
_publ_author_name
'Aijima , Takaaki'
'Ueda, Rina'
'Nakane, Takanori'
'Makino, Fumiaki'
'Ohnishi, Yusuke'
'Nakajima, Keiichiro'
'Kamino, Shinichiro'
'Kurisu, Genji'
'Namba, Keiichi'
'Nakata, Hiroki'
'Mogi, Kaiki'
'Sajiki, Hironao'
'Akai, Shuji'
'Sawama, Yoshinari'

_publ_section_title
;
 Versatile Biaryls and Fused Aromatics through Oxidative Coupling of
 Hydroquinones with (Hetero)Arenes
;
_journal_name_full ChemistrySelect
_journal_year 2024
_chemical_absolute_configuration .
_chemical_formula_moiety 'C14 H8 O4 S2'
_chemical_formula_sum 'C14 H8 O4 S2'
_chemical_formula_weight 304.34
_chemical_melting_point_gt 471
_chemical_melting_point_lt 478
_chemical_name_systematic 'Methyl 5-hydroxy-thieno[2',3':4,5]thieno[3,2-b]benzofuran-4-carboxylate'
_space_group_crystal_system triclinic
_space_group_IT_number 2
_space_group_name_Hall '-P 1'
_space_group_name_H-M_alt 'P -1'
_atom_sites_solution_hydrogens geom
_atom_sites_solution_primary dual
_audit_creation_date 2023-09-08
_audit_creation_method
;
Olex2 1.5
(compiled 2023.08.24 svn.re1ec1418 for OlexSys, GUI svn.r6817)
;
_cell_angle_alpha 95.74
_cell_angle_beta 92.86
_cell_angle_gamma 91.59
_cell_formula_units_Z 4
_cell_length_a 3.711
_cell_length_b 13.550
_cell_length_c 22.244
_cell_measurement_reflns_used 4414
_cell_measurement_temperature 79
_cell_measurement_theta_max 0.6230175134775144
_cell_measurement_theta_min 0.08329724652173692
_cell_volume 1110.921
_computing_molecular_graphics 'Olex2 1.5 (Dolomanov et al., 2009)'
_computing_publication_material 'Olex2 1.5 (Dolomanov et al., 2009)'
_computing_structure_refinement 'SHELXL 2018/3 (Sheldrick, 2015)'
_computing_structure_solution 'SHELXD  (Sheldrick, 2008)'
_diffrn_ambient_temperature 79
_diffrn_detector Ceta
_diffrn_detector_type 'CMOS camera'
_diffrn_measured_fraction_theta_full 0.956
_diffrn_measured_fraction_theta_max 0.956
_diffrn_measurement_device 'transmission electron microscope'
_diffrn_measurement_device_type 'Talos Arctica'
_diffrn_measurement_method 'continuous rotation 3D electron diffration (MicroED)'
_diffrn_radiation_probe electron
_diffrn_radiation_type electron
_diffrn_radiation_wavelength 0.01969
_diffrn_reflns_av_R_equivalents 0.3344
_diffrn_reflns_av_unetI/netI 0.1969
_diffrn_reflns_Laue_measured_fraction_full 0.956
_diffrn_reflns_Laue_measured_fraction_max 0.956
_diffrn_reflns_limit_h_max 4
_diffrn_reflns_limit_h_min -4
_diffrn_reflns_limit_k_max 15
_diffrn_reflns_limit_k_min -15
_diffrn_reflns_limit_l_max 24
_diffrn_reflns_limit_l_min -24
_diffrn_reflns_number 38425
_diffrn_reflns_point_group_measured_fraction_full 0.956
_diffrn_reflns_point_group_measured_fraction_max 0.956
_diffrn_reflns_theta_full 0.627
_diffrn_reflns_theta_max 0.627
_diffrn_reflns_theta_min 0.069
_diffrn_source '300 kV electron microscope'
_diffrn_source_type 'field emission gun'
_exptl_absorpt_coefficient_mu 0.000
_exptl_crystal_colour Yellow
_exptl_crystal_density_diffrn 1.820
_exptl_crystal_description 'needle like crystal'
_exptl_crystal_F_000 230
_refine_diff_density_max 0.624
_refine_diff_density_min -0.359
_refine_diff_density_rms 0.135
_refine_ls_extinction_coef 35258(25)
_refine_ls_extinction_expression Fc^*^=kFc[1+0.001xFc^2^\l^3^/sin(2\q)]^-1/4^
_refine_ls_extinction_method 'SHELXL-2018/3 (Sheldrick 2018)'
_refine_ls_goodness_of_fit_ref 1.639
_refine_ls_hydrogen_treatment constr
_refine_ls_matrix_type full
_refine_ls_number_parameters 163
_refine_ls_number_reflns 3035
_refine_ls_number_restraints 0
_refine_ls_restrained_S_all 1.639
_refine_ls_R_factor_all 0.2335
_refine_ls_shift/su_max 0.029
_refine_ls_shift/su_mean 0.000
_refine_ls_structure_factor_coef Fsqd
_refine_ls_weighting_details 'w=1/[\s^2^(Fo^2^)+(0.2000P)^2^] where P=(Fo^2^+2Fc^2^)/3'
_refine_ls_weighting_scheme calc
_refine_ls_wR_factor_gt 0.4658
_reflns_Friedel_coverage 0.000
_reflns_Friedel_fraction_full .
_reflns_Friedel_fraction_max .
_reflns_number_gt 1999
_reflns_number_total 3035
_reflns_threshold_expression 'I > 2\s(I)'
_journal_article_reference https://doi.org/10.1002/slct.202400647
_cod_data_source_file S1_polished_twin_09A_encif4.cif
_cod_data_source_block s1_polished_twin_09a
_cod_depositor_comments
;We noticed that Miyu Mae, Hyoga Shimizu, and Mei Harada had hardly
 contributed to the article. So, their name was removed from the author
 column.

 Releasing structure 3000464 into public domain as published material.

 The article has been published. So, the data block '_journal_name_full'
 was changed from 'to be published' to the actual journal name
 'ChemistrySelect'.
;
_cod_original_cell_volume 1110.8
_cod_database_code 3000464
_cod_database_fobs_code 3000464
_shelx_shelxl_version_number 2018/3
_shelx_space_group_comment
;
The symmetry employed for this shelxl refinement is uniquely defined
by the following loop, which should always be used as a source of
symmetry information in preference to the above space-group names.
They are only intended as comments.
;
_olex2_refinement_description
;
1. Twinned data refinement
 Scales: 0.804(7)
 0.196(7)
2. Fixed Uiso
 At 1.2 times of:
  All C(H) groups
 At 1.5 times of:
  All C(H,H,H) groups, All O(H) groups
3.a Me refined with riding coordinates:
 C029(H02A,H02B,H02C), C039(H03A,H03B,H03C)
3.b Aromatic/amide H refined with riding coordinates:
 C012(H012), C016(H016), C022(H022), C032(H032), C036(H036), C037(H037),
 C038(H038), C040(H040)
3.c Tetrahedral OH refined with riding coordinates:
 O019(H019), O021(H021)
;
_olex2_submission_special_instructions 'No special instructions were received'

loop_
_space_group_symop_operation_xyz
'x, y, z'
'-x, -y, -z'

loop_
_atom_site_label
_atom_site_type_symbol
_atom_site_fract_x
_atom_site_fract_y
_atom_site_fract_z
_atom_site_U_iso_or_equiv
_atom_site_adp_type
_atom_site_occupancy
_atom_site_site_symmetry_order
_atom_site_calc_flag
_atom_site_refinement_flags_posn
_atom_site_refinement_flags_adp
_atom_site_refinement_flags_occupancy
_atom_site_disorder_assembly
_atom_site_disorder_group
S001 S 0.745(2) 0.2178(7) 0.3781(4) 0.028(2) Uiso 1 1 d . . . . .
S002 S 0.566(2) -0.1390(7) 0.9561(4) 0.033(2) Uiso 1 1 d . . . . .
S003 S 0.393(2) 0.3514(7) 0.5364(4) 0.030(2) Uiso 1 1 d . . . . .
O004 O 0.746(4) 0.1009(13) 0.5109(8) 0.035(4) Uiso 1 1 d . . . . .
S005 S 0.706(2) -0.2673(7) 1.1133(5) 0.042(3) Uiso 1 1 d . . . . .
C006 C 0.710(4) 0.0921(13) 0.5700(8) 0.026(4) Uiso 1 1 d . . . . .
O007 O 0.271(3) 0.3332(11) 0.6580(7) 0.025(3) Uiso 1 1 d . . . . .
O008 O 0.255(5) -0.3895(14) 0.9848(9) 0.052(5) Uiso 1 1 d . . . . .
C009 C 0.570(5) 0.1758(16) 0.5977(10) 0.042(5) Uiso 1 1 d . . . . .
C010 C 0.372(4) -0.2503(12) 0.9421(8) 0.024(4) Uiso 1 1 d . . . . .
C011 C 0.341(3) 0.2642(11) 0.6919(7) 0.008(3) Uiso 1 1 d . . . . .
C012 C 0.752(4) 0.0240(14) 0.6610(8) 0.030(4) Uiso 1 1 d . . . . .
H012 H 0.832156 -0.037160 0.685743 0.036 Uiso 1 1 calc R U . . .
O013 O 0.305(4) 0.2728(12) 0.7430(7) 0.035(4) Uiso 1 1 d . . . . .
C014 C 0.638(4) 0.1882(14) 0.5008(9) 0.033(4) Uiso 1 1 d . . . . .
C015 C 0.118(4) -0.4036(13) 0.9250(8) 0.030(4) Uiso 1 1 d . . . . .
C016 C 0.795(5) 0.0183(17) 0.5994(10) 0.047(5) Uiso 1 1 d . . . . .
H016 H 0.898785 -0.047793 0.576065 0.057 Uiso 1 1 calc R U . . .
C017 C 0.182(4) -0.3211(13) 0.8980(8) 0.025(4) Uiso 1 1 d . . . . .
O018 O 0.292(4) -0.1601(14) 0.8340(8) 0.045(4) Uiso 1 1 d . . . . .
O019 O -0.231(4) -0.4041(14) 0.7539(8) 0.047(4) Uiso 1 1 d . . . . .
H019 H -0.169700 -0.339893 0.739694 0.070 Uiso 1 1 calc R U . . .
C020 C 0.497(5) 0.3267(15) 0.4628(9) 0.035(5) Uiso 1 1 d . . . . .
O021 O 0.588(3) 0.1006(12) 0.7462(7) 0.031(3) Uiso 1 1 d . . . . .
H021 H 0.473643 0.160964 0.763023 0.046 Uiso 1 1 calc R U . . .
C022 C 0.619(5) 0.3318(16) 0.3664(10) 0.048(5) Uiso 1 1 d . . . . .
H022 H 0.629053 0.359673 0.322648 0.057 Uiso 1 1 calc R U . . .
C023 C 0.519(4) 0.1816(13) 0.6582(8) 0.028(4) Uiso 1 1 d . . . . .
C024 C 0.627(4) 0.2325(13) 0.4504(8) 0.027(4) Uiso 1 1 d . . . . .
C025 C 0.520(4) 0.2418(14) 0.5505(9) 0.035(5) Uiso 1 1 d . . . . .
C026 C 0.616(4) 0.1032(13) 0.6903(8) 0.027(4) Uiso 1 1 d . . . . .
O027 O 0.000(4) -0.2328(13) 0.7529(8) 0.045(4) Uiso 1 1 d . . . . .
C028 C 0.068(4) -0.3210(13) 0.8403(8) 0.029(4) Uiso 1 1 d . . . . .
C029 C 0.121(5) 0.4194(16) 0.6864(10) 0.051(6) Uiso 1 1 d . . . . .
H02A H 0.074532 0.470937 0.654238 0.077 Uiso 1 1 calc R U . . .
H02B H -0.127173 0.400150 0.704640 0.077 Uiso 1 1 calc R U . . .
H02C H 0.302233 0.451742 0.721687 0.077 Uiso 1 1 calc R U . . .
C030 C -0.119(5) -0.4034(15) 0.8119(9) 0.038(5) Uiso 1 1 d . . . . .
C031 C 0.117(4) -0.2372(14) 0.8072(9) 0.034(5) Uiso 1 1 d . . . . .
C032 C -0.158(6) -0.4850(18) 0.8413(11) 0.055(6) Uiso 1 1 d . . . . .
H032 H -0.281807 -0.551627 0.817413 0.065 Uiso 1 1 calc R U . . .
C033 C 0.700(5) -0.1472(15) 1.0284(9) 0.042(5) Uiso 1 1 d . . . . .
C034 C 0.405(5) -0.3018(14) 0.9936(9) 0.035(4) Uiso 1 1 d . . . . .
C035 C 0.606(4) -0.2477(14) 1.0428(8) 0.032(4) Uiso 1 1 d . . . . .
C036 C 0.899(4) -0.1522(13) 1.1250(8) 0.025(4) Uiso 1 1 d . . . . .
H036 H 1.030102 -0.123755 1.167914 0.030 Uiso 1 1 calc R U . . .
C037 C 0.878(4) -0.0996(13) 1.0784(8) 0.028(4) Uiso 1 1 d . . . . .
H037 H 0.991976 -0.025122 1.079805 0.033 Uiso 1 1 calc R U . . .
C038 C -0.053(5) -0.4855(15) 0.8955(9) 0.039(5) Uiso 1 1 d . . . . .
H038 H -0.099635 -0.550546 0.918786 0.047 Uiso 1 1 calc R U . . .
C039 C 0.372(4) -0.0826(13) 0.8034(8) 0.029(4) Uiso 1 1 d . . . . .
H03A H 0.514960 -0.026892 0.832820 0.044 Uiso 1 1 calc R U . . .
H03B H 0.533831 -0.106114 0.767073 0.044 Uiso 1 1 calc R U . . .
H03C H 0.130041 -0.053451 0.786144 0.044 Uiso 1 1 calc R U . . .
C040 C 0.500(4) 0.3891(14) 0.4171(8) 0.033(4) Uiso 1 1 d . . . . .
H040 H 0.425061 0.465844 0.419957 0.039 Uiso 1 1 calc R U . . .

loop_
_atom_type_symbol
_atom_type_description
_atom_type_scat_dispersion_real
_atom_type_scat_dispersion_imag
_atom_type_scat_source
C C 0.0000 0.0000 'International Tables Vol C Tables 4.2.6.8 and 6.1.1.4'
H H 0.0000 0.0000 'International Tables Vol C Tables 4.2.6.8 and 6.1.1.4'
O O 0.0000 0.0000 'International Tables Vol C Tables 4.2.6.8 and 6.1.1.4'
S S 0.0000 0.0000 'International Tables Vol C Tables 4.2.6.8 and 6.1.1.4'

loop_
_geom_angle_atom_site_label_1
_geom_angle_atom_site_label_2
_geom_angle_atom_site_label_3
_geom_angle
_geom_angle_site_symmetry_1
_geom_angle_site_symmetry_3
C022 S001 C024 91.9(10) . .
C010 S002 C033 97.7(11) . .
C025 S003 C020 90.3(10) . .
C014 O004 C006 107.0(14) . .
C035 S005 C036 89.0(11) . .
O004 C006 C009 110.5(18) . .
C016 C006 O004 127.7(18) . .
C016 C006 C009 122(2) . .
C011 O007 C029 116.1(17) . .
C034 O008 C015 107.7(19) . .
C006 C009 C025 105.3(18) . .
C023 C009 C006 119(2) . .
C023 C009 C025 135.5(18) . .
C017 C010 S002 146.7(16) . .
C034 C010 S002 110.0(13) . .
C034 C010 C017 103.3(15) . .
O007 C011 C023 111.0(15) . .
O013 C011 O007 122.9(16) . .
O013 C011 C023 125.5(18) . .
C016 C012 H012 119.4 . .
C026 C012 H012 119.4 . .
C026 C012 C016 121(2) . .
O004 C014 C024 130.2(16) . .
O004 C014 C025 113.9(18) . .
C024 C014 C025 115.9(18) . .
C017 C015 O008 109.3(16) . .
C017 C015 C038 122.4(19) . .
C038 C015 O008 128(2) . .
C006 C016 C012 120(2) . .
C006 C016 H016 120.2 . .
C012 C016 H016 120.2 . .
C015 C017 C010 107.4(16) . .
C028 C017 C010 134.8(18) . .
C028 C017 C015 117.7(15) . .
C031 O018 C039 120.5(19) . .
C030 O019 H019 109.5 . .
C024 C020 S003 112.6(16) . .
C024 C020 C040 117.6(16) . .
C040 C020 S003 129.5(15) . .
C026 O021 H021 109.5 . .
S001 C022 H022 122.2 . .
C040 C022 S001 115.6(19) . .
C040 C022 H022 122.2 . .
C009 C023 C011 124.0(18) . .
C009 C023 C026 119.3(17) . .
C026 C023 C011 116.6(17) . .
C014 C024 S001 142.0(15) . .
C014 C024 C020 108.7(15) . .
C020 C024 S001 109.1(15) . .
C009 C025 S003 144.3(15) . .
C014 C025 S003 112.5(16) . .
C014 C025 C009 103.2(17) . .
C012 C026 C023 118.9(19) . .
O021 C026 C012 116.1(19) . .
O021 C026 C023 125.1(16) . .
C017 C028 C030 119.0(19) . .
C017 C028 C031 122.6(16) . .
C030 C028 C031 118.3(18) . .
O007 C029 H02A 109.5 . .
O007 C029 H02B 109.5 . .
O007 C029 H02C 109.5 . .
H02A C029 H02B 109.5 . .
H02A C029 H02C 109.5 . .
H02B C029 H02C 109.5 . .
O019 C030 C028 119(2) . .
O019 C030 C032 121.0(19) . .
C032 C030 C028 119(2) . .
O018 C031 C028 118.1(19) . .
O027 C031 O018 117(2) . .
O027 C031 C028 124.5(17) . .
C030 C032 H032 119.2 . .
C038 C032 C030 122(2) . .
C038 C032 H032 119.2 . .
C035 C033 S002 108.0(13) . .
C037 C033 S002 145.0(18) . .
C037 C033 C035 106.9(18) . .
O008 C034 C010 112.2(16) . .
O008 C034 C035 134(2) . .
C010 C034 C035 113.3(17) . .
C033 C035 S005 114.4(13) . .
C034 C035 S005 134.2(16) . .
C034 C035 C033 110.8(18) . .
S005 C036 H036 122.2 . .
C037 C036 S005 115.5(14) . .
C037 C036 H036 122.2 . .
C033 C037 H037 123.0 . .
C036 C037 C033 114.0(17) . .
C036 C037 H037 123.0 . .
C015 C038 H038 120.3 . .
C032 C038 C015 119(2) . .
C032 C038 H038 120.3 . .
O018 C039 H03A 109.5 . .
O018 C039 H03B 109.5 . .
O018 C039 H03C 109.5 . .
H03A C039 H03B 109.5 . .
H03A C039 H03C 109.5 . .
H03B C039 H03C 109.5 . .
C020 C040 C022 105.6(18) . .
C020 C040 H040 127.2 . .
C022 C040 H040 127.2 . .

loop_
_geom_bond_atom_site_label_1
_geom_bond_atom_site_label_2
_geom_bond_distance
_geom_bond_site_symmetry_2
S001 C022 1.67(2) .
S001 C024 1.68(2) .
S002 C010 1.648(18) .
S002 C033 1.67(2) .
S003 C020 1.70(2) .
S003 C025 1.62(2) .
O004 C006 1.35(2) .
O004 C014 1.30(3) .
S005 C035 1.64(2) .
S005 C036 1.69(2) .
C006 C009 1.36(3) .
C006 C016 1.29(3) .
O007 C011 1.28(2) .
O007 C029 1.41(2) .
O008 C015 1.39(3) .
O008 C034 1.29(2) .
C009 C023 1.36(3) .
C009 C025 1.45(3) .
C010 C017 1.44(2) .
C010 C034 1.40(3) .
C011 O013 1.145(19) .
C011 C023 1.47(2) .
C012 H012 1.0800 .
C012 C016 1.38(3) .
C012 C026 1.32(2) .
C014 C024 1.32(3) .
C014 C025 1.36(2) .
C015 C017 1.34(3) .
C015 C038 1.36(2) .
C016 H016 1.0800 .
C017 C028 1.33(2) .
O018 C031 1.29(2) .
O018 C039 1.34(3) .
O019 H019 0.9800 .
O019 C030 1.33(2) .
C020 C024 1.38(3) .
C020 C040 1.39(3) .
O021 H021 0.9800 .
O021 C026 1.26(2) .
C022 H022 1.0800 .
C022 C040 1.40(3) .
C023 C026 1.38(3) .
O027 C031 1.27(2) .
C028 C030 1.38(2) .
C028 C031 1.43(3) .
C029 H02A 1.0600 .
C029 H02B 1.0600 .
C029 H02C 1.0600 .
C030 C032 1.35(3) .
C032 H032 1.0800 .
C032 C038 1.25(3) .
C033 C035 1.47(3) .
C033 C037 1.36(2) .
C034 C035 1.42(2) .
C036 H036 1.0800 .
C036 C037 1.32(2) .
C037 H037 1.0800 .
C038 H038 1.0800 .
C039 H03A 1.0600 .
C039 H03B 1.0600 .
C039 H03C 1.0600 .
C040 H040 1.0800 .

loop_
_geom_torsion_atom_site_label_1
_geom_torsion_atom_site_label_2
_geom_torsion_atom_site_label_3
_geom_torsion_atom_site_label_4
_geom_torsion
_geom_torsion_site_symmetry_1
_geom_torsion_site_symmetry_2
_geom_torsion_site_symmetry_3
_geom_torsion_site_symmetry_4
S001 C022 C040 C020 -4.8(19) . . . .
S002 C010 C017 C015 178.5(19) . . . .
S002 C010 C017 C028 -1(4) . . . .
S002 C010 C034 O008 179.8(13) . . . .
S002 C010 C034 C035 -2.4(18) . . . .
S002 C033 C035 S005 -177.8(10) . . . .
S002 C033 C035 C034 -5.6(19) . . . .
S002 C033 C037 C036 -178(2) . . . .
S003 C020 C024 S001 -176.5(9) . . . .
S003 C020 C024 C014 -0.8(18) . . . .
S003 C020 C040 C022 177.6(14) . . . .
O004 C006 C009 C023 -178.8(15) . . . .
O004 C006 C009 C025 -0.5(18) . . . .
O004 C006 C016 C012 177.2(15) . . . .
O004 C014 C024 S001 -5(3) . . . .
O004 C014 C024 C020 -178.5(17) . . . .
O004 C014 C025 S003 178.9(13) . . . .
O004 C014 C025 C009 0.4(19) . . . .
S005 C036 C037 C033 1(2) . . . .
C006 O004 C014 C024 178.6(17) . . . .
C006 O004 C014 C025 -0.7(19) . . . .
C006 C009 C023 C011 -174.3(15) . . . .
C006 C009 C023 C026 1(2) . . . .
C006 C009 C025 S003 -177.6(19) . . . .
C006 C009 C025 C014 0.0(18) . . . .
O007 C011 C023 C009 -6(2) . . . .
O007 C011 C023 C026 178.7(13) . . . .
O008 C015 C017 C010 0.5(19) . . . .
O008 C015 C017 C028 -179.9(14) . . . .
O008 C015 C038 C032 -179.7(18) . . . .
O008 C034 C035 S005 -8(3) . . . .
O008 C034 C035 C033 -177.7(19) . . . .
C009 C006 C016 C012 -2(3) . . . .
C009 C023 C026 C012 -1(2) . . . .
C009 C023 C026 O021 178.7(15) . . . .
C010 S002 C033 C035 3.8(14) . . . .
C010 S002 C033 C037 179(2) . . . .
C010 C017 C028 C030 -178.2(17) . . . .
C010 C017 C028 C031 -1(3) . . . .
C010 C034 C035 S005 175.3(14) . . . .
C010 C034 C035 C033 5(2) . . . .
C011 C023 C026 C012 175.1(13) . . . .
C011 C023 C026 O021 -6(2) . . . .
O013 C011 C023 C009 -177.2(17) . . . .
O013 C011 C023 C026 7(2) . . . .
C014 O004 C006 C009 0.8(18) . . . .
C014 O004 C006 C016 -178.1(18) . . . .
C015 O008 C034 C010 2(2) . . . .
C015 O008 C034 C035 -175.5(18) . . . .
C015 C017 C028 C030 2(2) . . . .
C015 C017 C028 C031 179.2(16) . . . .
C016 C006 C009 C023 0(3) . . . .
C016 C006 C009 C025 178.4(17) . . . .
C016 C012 C026 O021 179.7(15) . . . .
C016 C012 C026 C023 -1(2) . . . .
C017 C010 C034 O008 -1.4(19) . . . .
C017 C010 C034 C035 176.4(13) . . . .
C017 C015 C038 C032 0(3) . . . .
C017 C028 C030 O019 -179.4(15) . . . .
C017 C028 C030 C032 -5(3) . . . .
C017 C028 C031 O018 3(2) . . . .
C017 C028 C031 O027 -177.1(16) . . . .
O019 C030 C032 C038 179.8(17) . . . .
C020 S003 C025 C009 177(2) . . . .
C020 S003 C025 C014 0.0(14) . . . .
C022 S001 C024 C014 -174(2) . . . .
C022 S001 C024 C020 -0.7(13) . . . .
C023 C009 C025 S003 0(4) . . . .
C023 C009 C025 C014 178(2) . . . .
C024 S001 C022 C040 3.3(15) . . . .
C024 C014 C025 S003 0(2) . . . .
C024 C014 C025 C009 -179.0(15) . . . .
C024 C020 C040 C022 4(2) . . . .
C025 S003 C020 C024 0.5(13) . . . .
C025 S003 C020 C040 -173.1(17) . . . .
C025 C009 C023 C011 8(3) . . . .
C025 C009 C023 C026 -176.7(19) . . . .
C025 C014 C024 S001 174.2(15) . . . .
C025 C014 C024 C020 1(2) . . . .
C026 C012 C016 C006 2(3) . . . .
C028 C030 C032 C038 6(3) . . . .
C029 O007 C011 O013 -4(2) . . . .
C029 O007 C011 C023 -176.0(13) . . . .
C030 C028 C031 O018 179.9(15) . . . .
C030 C028 C031 O027 0(3) . . . .
C030 C032 C038 C015 -3(3) . . . .
C031 C028 C030 O019 4(2) . . . .
C031 C028 C030 C032 177.6(17) . . . .
C033 S002 C010 C017 -179(2) . . . .
C033 S002 C010 C034 -0.9(14) . . . .
C034 O008 C015 C017 -1(2) . . . .
C034 O008 C015 C038 178.3(17) . . . .
C034 C010 C017 C015 0.5(17) . . . .
C034 C010 C017 C028 -179.0(17) . . . .
C035 S005 C036 C037 2.3(14) . . . .
C035 C033 C037 C036 -4(2) . . . .
C036 S005 C035 C033 -4.3(14) . . . .
C036 S005 C035 C034 -174.2(18) . . . .
C037 C033 C035 S005 5.3(19) . . . .
C037 C033 C035 C034 177.5(14) . . . .
C038 C015 C017 C010 -179.2(15) . . . .
C038 C015 C017 C028 0(2) . . . .
C039 O018 C031 O027 -6(3) . . . .
C039 O018 C031 C028 174.2(16) . . . .
C040 C020 C024 S001 -2.1(19) . . . .
C040 C020 C024 C014 173.6(15) . . . .

loop_
_twin_individual_id
_twin_individual_mass_fraction_refined
1 0.804(7)
2 0.196(7)
